data_4319052
loop_
_publ_author_name
'Theodore A. Betley'
'Jonas C. Peters'

_publ_section_title
;
 Synthesis of the (Dialkylamino)borate, [Ph2B(CH2NMe2)2]-, Affords Access
 to N-Chelated Rhodium(I) Zwitterions
;
_journal_name_full 'Inorganic Chemistry'
_journal_page_first 6541
_journal_page_last 6543
_journal_paper_doi 10.1021/ic0259336
_journal_volume 41
_journal_year 2002
_chemical_formula_sum 'C18 H27 B N2'
_chemical_formula_weight 282.23
_chemical_name_common '[Ph2B(CH2NMe2)2][H]'
_chemical_name_systematic
; 
 ? 
;
_space_group_IT_number 14
_symmetry_cell_setting monoclinic
_symmetry_space_group_name_Hall '-P 2yn'
_symmetry_space_group_name_H-M 'P 1 21/n 1'
_atom_sites_solution_hydrogens geom
_atom_sites_solution_primary direct
_atom_sites_solution_secondary difmap
_audit_creation_method SHELXL-97
_cell_angle_alpha 90.00
_cell_angle_beta 91.467(2)
_cell_angle_gamma 90.00
_cell_formula_units_Z 4
_cell_length_a 7.7873(8)
_cell_length_b 13.5711(14)
_cell_length_c 15.9311(17)
_cell_measurement_temperature 96(2)
_cell_volume 1683.1(3)
_computing_cell_refinement 'Bruker SMART'
_computing_data_collection 'Bruker SMART'
_computing_data_reduction 'Bruker SAINT'
_computing_molecular_graphics 'Bruker SHELXTL'
_computing_publication_material 'Bruker SHELXTL'
_computing_structure_refinement 'SHELXL-97 (Sheldrick, 1997)'
_computing_structure_solution 'SHELXS-97 (Sheldrick, 1990)'
_diffrn_ambient_temperature 96(2)
_diffrn_measured_fraction_theta_full 0.931
_diffrn_measured_fraction_theta_max 0.931
_diffrn_measurement_device_type 'CCD area detector'
_diffrn_measurement_method 'phi and omega scans'
_diffrn_radiation_monochromator graphite
_diffrn_radiation_source 'fine-focus sealed tube'
_diffrn_radiation_type MoK\a
_diffrn_radiation_wavelength 0.71073
_diffrn_reflns_av_R_equivalents 0.1383
_diffrn_reflns_av_sigmaI/netI 0.0778
_diffrn_reflns_limit_h_max 10
_diffrn_reflns_limit_h_min -10
_diffrn_reflns_limit_k_max 17
_diffrn_reflns_limit_k_min -18
_diffrn_reflns_limit_l_max 21
_diffrn_reflns_limit_l_min -20
_diffrn_reflns_number 25880
_diffrn_reflns_theta_full 28.92
_diffrn_reflns_theta_max 28.92
_diffrn_reflns_theta_min 1.97
_exptl_absorpt_coefficient_mu 0.064
_exptl_absorpt_correction_type none
_exptl_crystal_colour colorless
_exptl_crystal_density_diffrn 1.112
_exptl_crystal_density_method 'not measured'
_exptl_crystal_description 'rough block'
_exptl_crystal_F_000 616
_exptl_crystal_size_max 0.37
_exptl_crystal_size_mid 0.33
_exptl_crystal_size_min 0.26
_refine_diff_density_max 0.367
_refine_diff_density_min -0.278
_refine_diff_density_rms 0.066
_refine_ls_extinction_method none
_refine_ls_goodness_of_fit_ref 1.158
_refine_ls_hydrogen_treatment mixed
_refine_ls_matrix_type full
_refine_ls_number_parameters 198
_refine_ls_number_reflns 4145
_refine_ls_number_restraints 0
_refine_ls_restrained_S_all 1.158
_refine_ls_R_factor_all 0.0978
_refine_ls_R_factor_gt 0.0855
_refine_ls_shift/su_max 0.006
_refine_ls_shift/su_mean 0.002
_refine_ls_structure_factor_coef Fsqd
_refine_ls_weighting_details 'calc w=1/[\s^2^(Fo^2^)+(0.0000P)^2^+0.0000P] where P=(Fo^2^+2Fc^2^)/3'
_refine_ls_weighting_scheme calc
_refine_ls_wR_factor_gt 0.1115
_refine_ls_wR_factor_ref 0.1184
_reflns_number_gt 2662
_reflns_number_total 4145
_reflns_threshold_expression >2sigma(I)
_cod_data_source_file ic0259336-2_s2_1.cif
_cod_data_source_block Ph2BNMe2H
_cod_depositor_comments
;
The following automatic conversions were performed:

'_symmetry_cell_setting' value 'Monoclinic' changed to 'monoclinic'
according to the built-in table from CIF Core dictionary named
'cif_core.dic' version 2.4.1 from 2010-06-29.

Automatic conversion script
Id: cif_fix_values 1646 2011-03-28 12:23:43Z adriana 
;
_cod_original_cell_volume 1685.8(3)
_cod_database_code 4319052

loop_
_symmetry_equiv_pos_as_xyz
'x, y, z'
'-x+1/2, y+1/2, -z+1/2'
'-x, -y, -z'
'x-1/2, -y-1/2, z-1/2'

loop_
_atom_site_label
_atom_site_type_symbol
_atom_site_fract_x
_atom_site_fract_y
_atom_site_fract_z
_atom_site_U_iso_or_equiv
_atom_site_adp_type
_atom_site_occupancy
_atom_site_symmetry_multiplicity
_atom_site_calc_flag
_atom_site_refinement_flags
_atom_site_disorder_assembly
_atom_site_disorder_group
N1 N 0.74565(16) 0.84188(9) 0.10821(9) 0.0199(3) Uani 1 1 d . . .
N2 N 0.79505(16) 0.65458(10) 0.06185(9) 0.0200(3) Uani 1 1 d . . .
B B 0.4913(2) 0.71077(13) 0.11865(12) 0.0189(4) Uani 1 1 d . . .
C1 C 0.37138(19) 0.73134(11) 0.03424(10) 0.0185(4) Uani 1 1 d . . .
C2 C 0.3420(2) 0.66210(12) -0.02893(10) 0.0205(4) Uani 1 1 d . . .
H2 H 0.3977 0.6000 -0.0242 0.025 Uiso 1 1 calc R . .
C3 C 0.2347(2) 0.67941(12) -0.09878(10) 0.0238(4) Uani 1 1 d . . .
H3 H 0.2203 0.6301 -0.1407 0.029 Uiso 1 1 calc R . .
C4 C 0.1496(2) 0.76807(12) -0.10700(11) 0.0241(4) Uani 1 1 d . . .
H4 H 0.0775 0.7809 -0.1547 0.029 Uiso 1 1 calc R . .
C5 C 0.1712(2) 0.83772(12) -0.04477(11) 0.0227(4) Uani 1 1 d . . .
H5 H 0.1109 0.8984 -0.0488 0.027 Uiso 1 1 calc R . .
C6 C 0.2802(2) 0.81996(11) 0.02376(10) 0.0205(4) Uani 1 1 d . . .
H6 H 0.2938 0.8698 0.0653 0.025 Uiso 1 1 calc R . .
C7 C 0.35806(19) 0.67292(11) 0.19024(10) 0.0186(4) Uani 1 1 d . . .
C8 C 0.3437(2) 0.57510(12) 0.21516(11) 0.0247(4) Uani 1 1 d . . .
H8 H 0.4178 0.5276 0.1915 0.030 Uiso 1 1 calc R . .
C9 C 0.2247(2) 0.54414(14) 0.27350(12) 0.0308(4) Uani 1 1 d . . .
H9 H 0.2188 0.4765 0.2885 0.037 Uiso 1 1 calc R . .
C10 C 0.1159(2) 0.61085(13) 0.30946(11) 0.0271(4) Uani 1 1 d . . .
H10 H 0.0346 0.5898 0.3491 0.033 Uiso 1 1 calc R . .
C11 C 0.1266(2) 0.70833(13) 0.28718(10) 0.0247(4) Uani 1 1 d . . .
H11 H 0.0530 0.7555 0.3117 0.030 Uiso 1 1 calc R . .
C12 C 0.2455(2) 0.73782(12) 0.22866(11) 0.0229(4) Uani 1 1 d . . .
H12 H 0.2503 0.8056 0.2141 0.028 Uiso 1 1 calc R . .
C13 C 0.59448(19) 0.80838(11) 0.15612(10) 0.0195(4) Uani 1 1 d . . .
H13A H 0.5120 0.8637 0.1588 0.023 Uiso 1 1 calc R . .
H13B H 0.6337 0.7937 0.2143 0.023 Uiso 1 1 calc R . .
C14 C 0.63752(19) 0.62365(11) 0.10882(10) 0.0199(4) Uani 1 1 d . . .
H14A H 0.6742 0.6011 0.1655 0.024 Uiso 1 1 calc R . .
H14B H 0.5839 0.5669 0.0793 0.024 Uiso 1 1 calc R . .
C15 C 0.6929(2) 0.89627(12) 0.03267(11) 0.0244(4) Uani 1 1 d . . .
H15A H 0.6317 0.9562 0.0486 0.037 Uiso 1 1 calc R . .
H15B H 0.6171 0.8549 -0.0024 0.037 Uiso 1 1 calc R . .
H15C H 0.7947 0.9142 0.0012 0.037 Uiso 1 1 calc R . .
C16 C 0.8596(2) 0.90370(12) 0.16008(11) 0.0261(4) Uani 1 1 d . . .
H16A H 0.9594 0.9230 0.1277 0.039 Uiso 1 1 calc R . .
H16B H 0.8982 0.8667 0.2099 0.039 Uiso 1 1 calc R . .
H16C H 0.7977 0.9628 0.1774 0.039 Uiso 1 1 calc R . .
C17 C 0.7707(2) 0.64617(13) -0.02990(11) 0.0260(4) Uani 1 1 d . . .
H17A H 0.8723 0.6719 -0.0575 0.039 Uiso 1 1 calc R . .
H17B H 0.6695 0.6842 -0.0480 0.039 Uiso 1 1 calc R . .
H17C H 0.7542 0.5768 -0.0452 0.039 Uiso 1 1 calc R . .
C18 C 0.9518(2) 0.60073(12) 0.09010(11) 0.0252(4) Uani 1 1 d . . .
H18A H 0.9362 0.5301 0.0797 0.038 Uiso 1 1 calc R . .
H18B H 0.9723 0.6119 0.1502 0.038 Uiso 1 1 calc R . .
H18C H 1.0504 0.6246 0.0590 0.038 Uiso 1 1 calc R . .
H H 0.806(2) 0.7279(13) 0.0772(11) 0.028(5) Uiso 1 1 d . . .

loop_
_atom_site_aniso_label
_atom_site_aniso_U_11
_atom_site_aniso_U_22
_atom_site_aniso_U_33
_atom_site_aniso_U_23
_atom_site_aniso_U_13
_atom_site_aniso_U_12
N1 0.0151(7) 0.0232(7) 0.0215(8) 0.0011(6) 0.0020(6) -0.0032(6)
N2 0.0125(7) 0.0247(8) 0.0231(8) -0.0018(6) 0.0038(6) 0.0002(6)
B 0.0162(9) 0.0216(10) 0.0190(10) 0.0020(7) 0.0038(8) 0.0002(7)
C1 0.0116(7) 0.0243(9) 0.0201(9) 0.0014(7) 0.0070(6) -0.0039(6)
C2 0.0145(8) 0.0253(9) 0.0220(9) 0.0008(7) 0.0062(7) -0.0002(7)
C3 0.0213(9) 0.0329(10) 0.0176(9) -0.0034(7) 0.0055(7) -0.0084(7)
C4 0.0159(8) 0.0363(10) 0.0202(9) 0.0065(8) 0.0004(7) -0.0040(7)
C5 0.0147(8) 0.0257(9) 0.0278(10) 0.0051(7) 0.0028(7) -0.0004(7)
C6 0.0171(8) 0.0230(9) 0.0214(9) -0.0004(7) 0.0031(7) -0.0010(7)
C7 0.0125(8) 0.0263(9) 0.0169(8) -0.0023(7) -0.0017(6) -0.0014(6)
C8 0.0163(9) 0.0266(9) 0.0314(10) 0.0039(8) 0.0061(7) 0.0045(7)
C9 0.0261(10) 0.0303(10) 0.0363(11) 0.0139(8) 0.0085(8) 0.0018(8)
C10 0.0183(9) 0.0417(11) 0.0215(9) 0.0061(8) 0.0049(7) -0.0018(8)
C11 0.0174(9) 0.0349(10) 0.0219(9) -0.0046(8) 0.0042(7) 0.0021(7)
C12 0.0201(9) 0.0239(9) 0.0250(10) -0.0016(7) 0.0036(7) 0.0001(7)
C13 0.0156(8) 0.0241(8) 0.0190(9) 0.0012(7) 0.0033(7) 0.0015(7)
C14 0.0148(8) 0.0251(9) 0.0199(9) 0.0001(7) 0.0047(7) -0.0032(7)
C15 0.0181(9) 0.0293(9) 0.0261(10) 0.0044(7) 0.0029(7) -0.0040(7)
C16 0.0187(9) 0.0303(10) 0.0291(10) 0.0004(8) -0.0010(7) -0.0045(7)
C17 0.0178(9) 0.0369(10) 0.0238(10) -0.0012(7) 0.0076(7) -0.0020(7)
C18 0.0132(8) 0.0322(10) 0.0302(10) -0.0045(8) 0.0028(7) 0.0029(7)

loop_
_atom_type_symbol
_atom_type_description
_atom_type_scat_dispersion_real
_atom_type_scat_dispersion_imag
_atom_type_scat_source
C C 0.0033 0.0016 'International Tables Vol C Tables 4.2.6.8 and 6.1.1.4'
H H 0.0000 0.0000 'International Tables Vol C Tables 4.2.6.8 and 6.1.1.4'
B B 0.0013 0.0007 'International Tables Vol C Tables 4.2.6.8 and 6.1.1.4'
N N 0.0061 0.0033 'International Tables Vol C Tables 4.2.6.8 and 6.1.1.4'

loop_
_geom_angle_atom_site_label_1
_geom_angle_atom_site_label_2
_geom_angle_atom_site_label_3
_geom_angle
_geom_angle_site_symmetry_1
_geom_angle_site_symmetry_3
_geom_angle_publ_flag
C16 N1 C15 109.24(12) . . ?
C16 N1 C13 111.19(13) . . ?
C15 N1 C13 111.53(12) . . ?
C17 N2 C18 110.31(13) . . ?
C17 N2 C14 112.58(12) . . ?
C18 N2 C14 112.63(13) . . ?
C1 B C7 105.41(12) . . ?
C1 B C14 115.03(14) . . ?
C7 B C14 106.93(12) . . ?
C1 B C13 114.89(13) . . ?
C7 B C13 108.01(13) . . ?
C14 B C13 106.14(12) . . ?
C2 C1 C6 114.75(15) . . ?
C2 C1 B 123.89(14) . . ?
C6 C1 B 121.22(14) . . ?
C1 C2 C3 123.23(15) . . ?
C4 C3 C2 119.98(15) . . ?
C5 C4 C3 118.76(16) . . ?
C4 C5 C6 120.58(15) . . ?
C5 C6 C1 122.67(15) . . ?
C8 C7 C12 114.90(14) . . ?
C8 C7 B 123.57(14) . . ?
C12 C7 B 121.49(14) . . ?
C7 C8 C9 122.52(15) . . ?
C10 C9 C8 120.46(16) . . ?
C11 C10 C9 118.96(16) . . ?
C10 C11 C12 119.80(15) . . ?
C11 C12 C7 123.35(15) . . ?
N1 C13 B 116.25(12) . . ?
N2 C14 B 114.72(12) . . ?

loop_
_geom_bond_atom_site_label_1
_geom_bond_atom_site_label_2
_geom_bond_distance
_geom_bond_site_symmetry_2
_geom_bond_publ_flag
N1 C16 1.463(2) . ?
N1 C15 1.463(2) . ?
N1 C13 1.4912(19) . ?
N2 C17 1.475(2) . ?
N2 C18 1.483(2) . ?
N2 C14 1.5134(19) . ?
B C1 1.643(2) . ?
B C7 1.645(2) . ?
B C14 1.652(2) . ?
B C13 1.653(2) . ?
C1 C2 1.392(2) . ?
C1 C6 1.405(2) . ?
C2 C3 1.395(2) . ?
C3 C4 1.379(2) . ?
C4 C5 1.378(2) . ?
C5 C6 1.388(2) . ?
C7 C8 1.391(2) . ?
C7 C12 1.396(2) . ?
C8 C9 1.395(2) . ?
C9 C10 1.376(2) . ?
C10 C11 1.373(2) . ?
C11 C12 1.390(2) . ?
